data_4341909
loop_
_publ_author_name
'Li, Tian-Yi'
'Liang, Xiao'
'Zhou, Liang'
'Wu, Chen'
'Zhang, Song'
'Liu, Xuan'
'Lu, Guang-Zhao'
'Xue, Li-Sha'
'Zheng, You-Xuan'
'Zuo, Jing-Lin'

_publ_section_title
;
 N-Heterocyclic Carbenes: Versatile Second Cyclometalated Ligands for
 Neutral Iridium(III) Heteroleptic Complexes.
;
_journal_issue 1
_journal_name_full 'Inorganic chemistry'
_journal_page_first 161
_journal_page_last 173
_journal_paper_doi 10.1021/ic501949h
_journal_volume 54
_journal_year 2015
_chemical_formula_moiety 'C39 H24 F9 Ir N4'
_chemical_formula_sum 'C39 H24 F9 Ir N4'
_chemical_formula_weight 911.82
_chemical_name_systematic
; 
 ? 
;
_space_group_IT_number 14
_symmetry_cell_setting monoclinic
_symmetry_space_group_name_Hall '-P 2yn'
_symmetry_space_group_name_H-M 'P 1 21/n 1'
_atom_sites_solution_hydrogens geom
_atom_sites_solution_primary direct
_atom_sites_solution_secondary difmap
_audit_creation_method SHELXL-97
_cell_angle_alpha 90.00
_cell_angle_beta 95.4630(10)
_cell_angle_gamma 90.00
_cell_formula_units_Z 4
_cell_length_a 11.7237(6)
_cell_length_b 14.2517(8)
_cell_length_c 20.4111(11)
_cell_measurement_temperature 296(2)
_cell_volume 3394.9(3)
_computing_cell_refinement 'Bruker SMART'
_computing_data_collection 'Bruker SMART'
_computing_data_reduction 'Bruker SAINT'
_computing_molecular_graphics 'Bruker SHELXTL'
_computing_publication_material 'Bruker SHELXTL'
_computing_structure_refinement 'SHELXL-97 (Sheldrick, 1997)'
_computing_structure_solution 'SHELXS-97 (Sheldrick, 1990)'
_diffrn_ambient_temperature 296(2)
_diffrn_measured_fraction_theta_full 1.000
_diffrn_measured_fraction_theta_max 1.000
_diffrn_measurement_device_type 'CCD area detector'
_diffrn_measurement_method 'phi and omega scans'
_diffrn_radiation_monochromator graphite
_diffrn_radiation_source 'fine-focus sealed tube'
_diffrn_radiation_type MoK\a
_diffrn_radiation_wavelength 0.71073
_diffrn_reflns_av_R_equivalents 0.1329
_diffrn_reflns_av_sigmaI/netI 0.0936
_diffrn_reflns_limit_h_max 14
_diffrn_reflns_limit_h_min -14
_diffrn_reflns_limit_k_max 10
_diffrn_reflns_limit_k_min -17
_diffrn_reflns_limit_l_max 24
_diffrn_reflns_limit_l_min -25
_diffrn_reflns_number 20185
_diffrn_reflns_theta_full 26.00
_diffrn_reflns_theta_max 26.00
_diffrn_reflns_theta_min 1.75
_exptl_absorpt_coefficient_mu 4.018
_exptl_absorpt_correction_type none
_exptl_crystal_colour yellow
_exptl_crystal_density_diffrn 1.784
_exptl_crystal_density_method 'not measured'
_exptl_crystal_description block
_exptl_crystal_F_000 1776
_exptl_crystal_size_max 0.10
_exptl_crystal_size_mid 0.10
_exptl_crystal_size_min 0.10
_refine_diff_density_max 1.678
_refine_diff_density_min -1.873
_refine_diff_density_rms 0.149
_refine_ls_extinction_method none
_refine_ls_goodness_of_fit_ref 1.026
_refine_ls_hydrogen_treatment constr
_refine_ls_matrix_type full
_refine_ls_number_parameters 479
_refine_ls_number_reflns 6673
_refine_ls_number_restraints 0
_refine_ls_restrained_S_all 1.026
_refine_ls_R_factor_all 0.0499
_refine_ls_R_factor_gt 0.0425
_refine_ls_shift/su_max 0.001
_refine_ls_shift/su_mean 0.000
_refine_ls_structure_factor_coef Fsqd
_refine_ls_weighting_details 'calc w=1/[\s^2^(Fo^2^)+(0.0404P)^2^+0.0000P] where P=(Fo^2^+2Fc^2^)/3'
_refine_ls_weighting_scheme calc
_refine_ls_wR_factor_gt 0.1022
_refine_ls_wR_factor_ref 0.1051
_reflns_number_gt 5477
_reflns_number_total 6673
_reflns_threshold_expression >2sigma(I)
_cod_data_source_file ic501949h_si_011.cif
_cod_data_source_block 1
_cod_depositor_comments
;
The following automatic conversions were performed:

'_symmetry_cell_setting' value 'Monoclinic' changed to 'monoclinic'
according to
/home/saulius/struct/COD-crude-data--automatic-downloads/rss-feeds/ACS/lib/dictionaries/cif_core.dic
dictionary named 'cif_core.dic' version 2.4.2 from 2011-04-26.

Automatic conversion script
Id: cif_fix_values 2935 2014-11-11 08:27:57Z andrius 

 Adding full bibliography for 4341905--4341914.cif.
;
_cod_original_sg_symbol_H-M 'P2(1)/n  '
_cod_database_code 4341909

loop_
_symmetry_equiv_pos_as_xyz
'x, y, z'
'-x+1/2, y+1/2, -z+1/2'
'-x, -y, -z'
'x-1/2, -y-1/2, z-1/2'

loop_
_atom_site_label
_atom_site_type_symbol
_atom_site_fract_x
_atom_site_fract_y
_atom_site_fract_z
_atom_site_U_iso_or_equiv
_atom_site_adp_type
_atom_site_occupancy
_atom_site_symmetry_multiplicity
_atom_site_calc_flag
_atom_site_refinement_flags
Ir1 Ir 0.721587(14) 0.214820(13) 0.850204(8) 0.03374(9) Uani 1 1 d .
C14 C 0.8748(4) 0.2862(3) 0.8414(2) 0.0353(11) Uani 1 1 d .
N4 N 0.6310(3) 0.3353(3) 0.8275(2) 0.0395(10) Uani 1 1 d .
N2 N 0.8463(3) 0.2319(3) 0.7326(2) 0.0376(10) Uani 1 1 d .
C16 C 0.5760(4) 0.1373(4) 0.8642(2) 0.0388(12) Uani 1 1 d .
N1 N 0.7004(3) 0.1434(3) 0.7013(2) 0.0434(10) Uani 1 1 d .
N3 N 0.7950(3) 0.0927(3) 0.88492(19) 0.0381(9) Uani 1 1 d .
C8 C 0.8507(5) 0.2156(3) 0.6645(2) 0.0387(12) Uani 1 1 d .
C9 C 0.9163(4) 0.2865(3) 0.7793(3) 0.0377(12) Uani 1 1 d .
C21 C 0.6015(4) 0.0500(4) 0.8947(2) 0.0416(12) Uani 1 1 d .
C13 C 0.9420(4) 0.3385(4) 0.8899(2) 0.0425(12) Uani 1 1 d .
H13 H 0.9173 0.3423 0.9318 0.051 Uiso 1 1 calc R
C33 C 0.6587(4) 0.3566(4) 0.9440(2) 0.0396(12) Uani 1 1 d .
F2 F 1.2677(4) 0.4208(4) 0.8543(2) 0.1027(16) Uani 1 1 d .
C1 C 0.7530(4) 0.1870(4) 0.7547(2) 0.0381(11) Uani 1 1 d .
C17 C 0.4613(4) 0.1617(4) 0.8536(3) 0.0443(13) Uani 1 1 d .
H17 H 0.4412 0.2184 0.8331 0.053 Uiso 1 1 calc R
C28 C 0.7120(4) 0.2671(4) 0.9428(2) 0.0356(11) Uani 1 1 d .
C30 C 0.7546(6) 0.2814(4) 1.0608(3) 0.0523(16) Uani 1 1 d .
C29 C 0.7583(5) 0.2313(4) 1.0031(3) 0.0437(13) Uani 1 1 d .
H29 H 0.7925 0.1724 1.0045 0.052 Uiso 1 1 calc R
C23 C 0.7221(4) 0.0237(4) 0.9044(2) 0.0418(12) Uani 1 1 d .
C35 C 0.6110(4) 0.3917(4) 0.8799(3) 0.0410(12) Uani 1 1 d .
C27 C 0.9081(5) 0.0744(4) 0.8921(3) 0.0474(13) Uani 1 1 d .
H27 H 0.9579 0.1196 0.8782 0.057 Uiso 1 1 calc R
C3 C 0.7564(5) 0.1612(4) 0.6450(2) 0.0431(13) Uani 1 1 d .
F8 F 0.8105(7) 0.1502(4) 1.1264(2) 0.129(2) Uani 1 1 d .
C6 C 0.9001(7) 0.2152(4) 0.5543(3) 0.0594(18) Uani 1 1 d .
H6 H 0.9488 0.2317 0.5228 0.071 Uiso 1 1 calc R
C12 C 1.0415(4) 0.3839(4) 0.8786(3) 0.0446(13) Uani 1 1 d .
H12 H 1.0828 0.4175 0.9119 0.054 Uiso 1 1 calc R
C20 C 0.5142(5) -0.0083(4) 0.9146(3) 0.0527(14) Uani 1 1 d .
H20 H 0.5329 -0.0653 0.9351 0.063 Uiso 1 1 calc R
F1 F 1.1743(4) 0.5191(4) 0.7957(3) 0.1052(16) Uani 1 1 d .
C11 C 1.0795(4) 0.3784(4) 0.8158(3) 0.0463(13) Uani 1 1 d .
C24 C 0.7661(5) -0.0586(4) 0.9309(3) 0.0572(15) Uani 1 1 d .
H24 H 0.7160 -0.1039 0.9442 0.069 Uiso 1 1 calc R
C18 C 0.3752(4) 0.1030(4) 0.8732(3) 0.0466(13) Uani 1 1 d .
F3 F 1.2322(4) 0.3976(4) 0.7515(3) 0.134(2) Uani 1 1 d .
C19 C 0.4018(5) 0.0189(4) 0.9039(3) 0.0576(16) Uani 1 1 d .
H19 H 0.3440 -0.0193 0.9173 0.069 Uiso 1 1 calc R
C39 C 0.5871(5) 0.3616(4) 0.7665(3) 0.0510(14) Uani 1 1 d .
H39 H 0.6004 0.3237 0.7309 0.061 Uiso 1 1 calc R
C38 C 0.5239(5) 0.4419(5) 0.7551(3) 0.0594(16) Uani 1 1 d .
H38 H 0.4942 0.4571 0.7126 0.071 Uiso 1 1 calc R
C7 C 0.9264(5) 0.2439(5) 0.6182(3) 0.0488(13) Uani 1 1 d .
H7 H 0.9908 0.2803 0.6305 0.059 Uiso 1 1 calc R
C10 C 1.0162(4) 0.3310(4) 0.7659(2) 0.0415(12) Uani 1 1 d .
H10 H 1.0405 0.3290 0.7238 0.050 Uiso 1 1 calc R
C4 C 0.7300(6) 0.1324(5) 0.5803(3) 0.0588(16) Uani 1 1 d .
H4 H 0.6665 0.0951 0.5678 0.071 Uiso 1 1 calc R
C37 C 0.5044(5) 0.5005(4) 0.8072(3) 0.0575(15) Uani 1 1 d .
H37 H 0.4632 0.5559 0.8003 0.069 Uiso 1 1 calc R
C15 C 1.1873(5) 0.4263(5) 0.8038(3) 0.0620(18) Uani 1 1 d .
C26 C 0.9535(5) -0.0065(5) 0.9184(3) 0.0569(15) Uani 1 1 d .
H26 H 1.0324 -0.0155 0.9232 0.068 Uiso 1 1 calc R
C25 C 0.8800(6) -0.0760(5) 0.9383(3) 0.0675(18) Uani 1 1 d .
H25 H 0.9086 -0.1324 0.9560 0.081 Uiso 1 1 calc R
F7 F 0.7845(9) 0.2777(4) 1.1754(3) 0.163(4) Uani 1 1 d .
C32 C 0.6543(5) 0.4058(4) 1.0023(3) 0.0539(14) Uani 1 1 d .
H32 H 0.6191 0.4643 1.0020 0.065 Uiso 1 1 calc R
C36 C 0.5478(5) 0.4742(4) 0.8692(3) 0.0559(15) Uani 1 1 d .
H36 H 0.5348 0.5120 0.9049 0.067 Uiso 1 1 calc R
C2 C 0.6022(5) 0.0813(5) 0.7028(3) 0.0631(17) Uani 1 1 d .
H2A H 0.5463 0.0963 0.6669 0.095 Uiso 1 1 calc R
H2B H 0.5690 0.0893 0.7436 0.095 Uiso 1 1 calc R
H2C H 0.6265 0.0174 0.6988 0.095 Uiso 1 1 calc R
C5 C 0.8037(6) 0.1624(5) 0.5355(3) 0.0631(18) Uani 1 1 d .
H5 H 0.7878 0.1466 0.4913 0.076 Uiso 1 1 calc R
C31 C 0.7026(5) 0.3676(5) 1.0610(3) 0.0575(16) Uani 1 1 d .
H31 H 0.6999 0.4003 1.1002 0.069 Uiso 1 1 calc R
C34 C 0.8121(9) 0.2409(7) 1.1223(3) 0.084(3) Uani 1 1 d .
F9 F 0.9276(7) 0.2575(7) 1.1275(4) 0.183(4) Uani 1 1 d .
F5 F 0.2279(4) 0.1815(6) 0.8087(4) 0.152(3) Uani 1 1 d .
C22 C 0.2524(5) 0.1326(5) 0.8604(4) 0.0620(18) Uani 1 1 d .
F6 F 0.1802(4) 0.0645(5) 0.8492(4) 0.164(3) Uani 1 1 d .
F4 F 0.2166(5) 0.1769(7) 0.9083(3) 0.174(3) Uani 1 1 d .

loop_
_atom_site_aniso_label
_atom_site_aniso_U_11
_atom_site_aniso_U_22
_atom_site_aniso_U_33
_atom_site_aniso_U_23
_atom_site_aniso_U_13
_atom_site_aniso_U_12
Ir1 0.03220(12) 0.03780(15) 0.03171(13) -0.00277(8) 0.00556(8) -0.00342(7)
C14 0.032(2) 0.045(3) 0.029(2) -0.006(2) 0.001(2) 0.000(2)
N4 0.045(2) 0.034(2) 0.041(2) 0.013(2) 0.0111(19) -0.0013(19)
N2 0.035(2) 0.045(3) 0.033(2) -0.005(2) 0.0062(18) -0.0035(19)
C16 0.037(2) 0.045(3) 0.034(2) -0.005(2) 0.005(2) -0.005(2)
N1 0.042(2) 0.046(3) 0.041(2) -0.014(2) 0.0029(19) -0.006(2)
N3 0.040(2) 0.040(2) 0.035(2) -0.002(2) 0.0069(18) 0.0028(19)
C8 0.045(3) 0.041(3) 0.030(2) -0.005(2) 0.006(2) 0.007(2)
C9 0.034(2) 0.042(3) 0.036(3) -0.002(2) 0.002(2) -0.004(2)
C21 0.044(3) 0.041(3) 0.040(3) -0.003(2) 0.004(2) -0.006(2)
C13 0.043(3) 0.048(3) 0.036(3) -0.004(3) 0.005(2) -0.007(2)
C33 0.039(3) 0.042(3) 0.039(3) -0.003(2) 0.012(2) -0.005(2)
F2 0.054(2) 0.143(5) 0.108(4) 0.017(3) -0.007(2) -0.038(3)
C1 0.036(2) 0.042(3) 0.036(3) -0.005(2) 0.003(2) -0.001(2)
C17 0.043(3) 0.042(3) 0.050(3) -0.002(3) 0.012(2) -0.002(2)
C28 0.031(2) 0.042(3) 0.035(3) -0.006(2) 0.009(2) -0.009(2)
C30 0.067(4) 0.055(4) 0.036(3) -0.001(3) 0.009(3) -0.017(3)
C29 0.055(3) 0.040(3) 0.039(3) -0.004(2) 0.014(3) -0.006(2)
C23 0.049(3) 0.037(3) 0.039(3) -0.006(2) 0.003(2) -0.001(2)
C35 0.036(3) 0.040(3) 0.048(3) -0.005(3) 0.010(2) -0.010(2)
C27 0.046(3) 0.051(3) 0.046(3) -0.001(3) 0.007(2) 0.001(3)
C3 0.050(3) 0.040(3) 0.039(3) -0.006(2) 0.003(2) 0.007(2)
F8 0.241(7) 0.071(4) 0.065(3) 0.009(3) -0.034(4) 0.000(4)
C6 0.079(5) 0.063(4) 0.038(3) -0.001(3) 0.020(3) 0.013(3)
C12 0.038(3) 0.053(3) 0.042(3) -0.007(3) 0.000(2) -0.006(2)
C20 0.053(3) 0.044(3) 0.062(3) 0.008(3) 0.006(3) -0.006(3)
F1 0.091(3) 0.082(3) 0.146(4) 0.014(3) 0.024(3) -0.034(3)
C11 0.040(3) 0.047(3) 0.053(3) -0.001(3) 0.012(2) -0.005(2)
C24 0.054(3) 0.045(4) 0.070(4) 0.012(3) -0.004(3) -0.003(3)
C18 0.037(3) 0.054(4) 0.051(3) -0.007(3) 0.011(2) -0.007(3)
F3 0.100(3) 0.179(5) 0.136(4) -0.084(4) 0.078(3) -0.077(4)
C19 0.045(3) 0.052(4) 0.078(4) 0.005(3) 0.016(3) -0.012(3)
C39 0.053(3) 0.057(4) 0.043(3) 0.004(3) 0.004(2) 0.000(3)
C38 0.060(4) 0.058(4) 0.060(4) 0.012(3) 0.000(3) 0.002(3)
C7 0.058(3) 0.051(3) 0.039(3) 0.000(3) 0.011(3) 0.002(3)
C10 0.038(3) 0.051(3) 0.037(3) -0.002(3) 0.009(2) -0.003(2)
C4 0.070(4) 0.063(4) 0.042(3) -0.013(3) -0.004(3) 0.002(3)
C37 0.053(3) 0.041(3) 0.077(4) 0.011(3) -0.001(3) 0.006(3)
C15 0.052(4) 0.072(5) 0.064(4) -0.016(4) 0.018(3) -0.018(3)
C26 0.047(3) 0.067(4) 0.056(3) -0.001(3) -0.001(3) 0.011(3)
C25 0.067(4) 0.059(4) 0.075(4) 0.018(4) 0.001(3) 0.012(3)
F7 0.326(11) 0.127(6) 0.032(2) -0.007(3) 0.005(4) 0.064(5)
C32 0.066(4) 0.047(3) 0.049(3) -0.008(3) 0.010(3) 0.002(3)
C36 0.047(3) 0.049(4) 0.071(4) -0.006(3) 0.006(3) 0.001(3)
C2 0.055(3) 0.077(5) 0.057(3) -0.021(4) 0.002(3) -0.020(3)
C5 0.091(5) 0.062(4) 0.035(3) -0.014(3) 0.004(3) 0.011(4)
C31 0.072(4) 0.061(4) 0.042(3) -0.013(3) 0.015(3) -0.005(3)
C34 0.142(8) 0.070(6) 0.039(4) 0.004(4) -0.005(4) -0.046(6)
F9 0.153(6) 0.262(8) 0.119(5) 0.082(6) -0.074(5) -0.084(6)
F5 0.059(3) 0.241(7) 0.160(6) 0.095(6) 0.025(3) 0.052(4)
C22 0.039(3) 0.072(5) 0.079(4) 0.016(4) 0.023(3) -0.004(3)
F6 0.044(2) 0.110(4) 0.335(10) -0.021(6) 0.009(4) -0.011(3)
F4 0.085(4) 0.303(9) 0.131(5) -0.097(6) -0.006(3) 0.097(5)

loop_
_atom_type_symbol
_atom_type_description
_atom_type_scat_dispersion_real
_atom_type_scat_dispersion_imag
_atom_type_scat_source
C C 0.0033 0.0016 'International Tables Vol C Tables 4.2.6.8 and 6.1.1.4'
H H 0.0000 0.0000 'International Tables Vol C Tables 4.2.6.8 and 6.1.1.4'
N N 0.0061 0.0033 'International Tables Vol C Tables 4.2.6.8 and 6.1.1.4'
F F 0.0171 0.0103 'International Tables Vol C Tables 4.2.6.8 and 6.1.1.4'
Ir Ir -1.4442 7.9887 'International Tables Vol C Tables 4.2.6.8 and 6.1.1.4'

loop_
_geom_angle_atom_site_label_1
_geom_angle_atom_site_label_2
_geom_angle_atom_site_label_3
_geom_angle
N3 Ir1 C28 92.79(18)
N3 Ir1 N4 170.70(14)
C28 Ir1 N4 80.25(19)
N3 Ir1 C1 93.26(19)
C28 Ir1 C1 167.7(2)
N4 Ir1 C1 94.74(19)
N3 Ir1 C16 79.84(19)
C28 Ir1 C16 87.02(18)
N4 Ir1 C16 93.54(18)
C1 Ir1 C16 104.59(19)
N3 Ir1 C14 96.15(18)
C28 Ir1 C14 91.45(18)
N4 Ir1 C14 90.24(17)
C1 Ir1 C14 77.25(19)
C16 Ir1 C14 175.6(2)
C9 C14 C13 114.3(4)
C9 C14 Ir1 117.1(4)
C13 C14 Ir1 128.5(3)
C39 N4 C35 118.3(5)
C39 N4 Ir1 125.8(4)
C35 N4 Ir1 115.9(3)
C1 N2 C8 110.4(4)
C1 N2 C9 117.2(4)
C8 N2 C9 132.3(4)
C17 C16 C21 116.8(5)
C17 C16 Ir1 130.1(4)
C21 C16 Ir1 112.9(4)
C1 N1 C3 111.4(4)
C1 N1 C2 124.4(4)
C3 N1 C2 124.2(4)
C27 N3 C23 117.4(5)
C27 N3 Ir1 125.6(4)
C23 N3 Ir1 117.0(3)
C3 C8 N2 105.9(4)
C3 C8 C7 120.3(5)
N2 C8 C7 133.9(5)
C10 C9 C14 123.7(5)
C10 C9 N2 124.1(4)
C14 C9 N2 112.1(4)
C20 C21 C16 121.3(5)
C20 C21 C23 122.1(5)
C16 C21 C23 116.6(4)
C12 C13 C14 123.8(5)
C12 C13 H13 118.1
C14 C13 H13 118.1
C32 C33 C28 121.5(5)
C32 C33 C35 123.5(5)
C28 C33 C35 115.0(4)
N1 C1 N2 105.4(4)
N1 C1 Ir1 138.0(4)
N2 C1 Ir1 116.1(4)
C16 C17 C18 121.5(5)
C16 C17 H17 119.3
C18 C17 H17 119.3
C29 C28 C33 116.6(5)
C29 C28 Ir1 129.1(4)
C33 C28 Ir1 114.0(4)
C31 C30 C29 121.1(6)
C31 C30 C34 120.8(6)
C29 C30 C34 118.2(6)
C30 C29 C28 121.5(5)
C30 C29 H29 119.3
C28 C29 H29 119.3
C24 C23 N3 120.0(5)
C24 C23 C21 126.6(5)
N3 C23 C21 113.4(5)
N4 C35 C36 119.9(5)
N4 C35 C33 114.6(5)
C36 C35 C33 125.5(5)
N3 C27 C26 123.5(5)
N3 C27 H27 118.3
C26 C27 H27 118.3
C8 C3 C4 122.8(5)
C8 C3 N1 106.9(4)
C4 C3 N1 130.3(5)
C7 C6 C5 122.0(6)
C7 C6 H6 119.0
C5 C6 H6 119.0
C13 C12 C11 118.5(5)
C13 C12 H12 120.7
C11 C12 H12 120.7
C19 C20 C21 120.0(6)
C19 C20 H20 120.0
C21 C20 H20 120.0
C10 C11 C12 120.6(5)
C10 C11 C15 120.8(5)
C12 C11 C15 118.6(5)
C25 C24 C23 122.1(6)
C25 C24 H24 119.0
C23 C24 H24 119.0
C19 C18 C17 120.8(5)
C19 C18 C22 119.8(5)
C17 C18 C22 119.4(6)
C20 C19 C18 119.5(5)
C20 C19 H19 120.2
C18 C19 H19 120.2
N4 C39 C38 122.6(6)
N4 C39 H39 118.7
C38 C39 H39 118.7
C39 C38 C37 119.9(6)
C39 C38 H38 120.1
C37 C38 H38 120.1
C6 C7 C8 116.8(6)
C6 C7 H7 121.6
C8 C7 H7 121.6
C11 C10 C9 119.0(4)
C11 C10 H10 120.5
C9 C10 H10 120.5
C5 C4 C3 116.1(6)
C5 C4 H4 121.9
C3 C4 H4 121.9
C36 C37 C38 118.0(6)
C36 C37 H37 121.0
C38 C37 H37 121.0
F3 C15 F2 107.8(6)
F3 C15 F1 105.1(6)
F2 C15 F1 102.6(6)
F3 C15 C11 114.2(6)
F2 C15 C11 113.4(5)
F1 C15 C11 112.8(6)
C27 C26 C25 119.2(5)
C27 C26 H26 120.4
C25 C26 H26 120.4
C24 C25 C26 117.8(6)
C24 C25 H25 121.1
C26 C25 H25 121.1
C33 C32 C31 119.8(6)
C33 C32 H32 120.1
C31 C32 H32 120.1
C37 C36 C35 121.3(6)
C37 C36 H36 119.3
C35 C36 H36 119.3
N1 C2 H2A 109.5
N1 C2 H2B 109.5
H2A C2 H2B 109.5
N1 C2 H2C 109.5
H2A C2 H2C 109.5
H2B C2 H2C 109.5
C6 C5 C4 122.0(6)
C6 C5 H5 119.0
C4 C5 H5 119.0
C30 C31 C32 119.6(5)
C30 C31 H31 120.2
C32 C31 H31 120.2
F7 C34 F8 110.4(6)
F7 C34 F9 101.1(9)
F8 C34 F9 100.9(10)
F7 C34 C30 115.4(9)
F8 C34 C30 115.7(6)
F9 C34 C30 111.4(6)
F4 C22 F5 107.5(8)
F4 C22 F6 104.5(6)
F5 C22 F6 99.9(8)
F4 C22 C18 112.9(7)
F5 C22 C18 115.8(5)
F6 C22 C18 114.9(6)

loop_
_geom_bond_atom_site_label_1
_geom_bond_atom_site_label_2
_geom_bond_distance
Ir1 N3 2.038(4)
Ir1 C28 2.044(5)
Ir1 N4 2.049(4)
Ir1 C1 2.057(5)
Ir1 C16 2.075(5)
Ir1 C14 2.087(5)
C14 C9 1.401(7)
C14 C13 1.416(7)
N4 C39 1.354(7)
N4 C35 1.377(6)
N2 C1 1.380(6)
N2 C8 1.414(6)
N2 C9 1.428(7)
C16 C17 1.386(7)
C16 C21 1.411(8)
N1 C1 1.351(6)
N1 C3 1.400(6)
N1 C2 1.454(7)
N3 C27 1.346(6)
N3 C23 1.386(6)
C8 C3 1.378(8)
C8 C7 1.416(7)
C9 C10 1.382(7)
C21 C20 1.407(7)
C21 C23 1.458(7)
C13 C12 1.373(7)
C13 H13 0.9300
C33 C32 1.386(7)
C33 C28 1.421(7)
C33 C35 1.463(7)
F2 C15 1.332(8)
C17 C18 1.398(7)
C17 H17 0.9300
C28 C29 1.394(8)
C30 C31 1.372(8)
C30 C29 1.381(8)
C30 C34 1.485(11)
C29 H29 0.9300
C23 C24 1.373(8)
C35 C36 1.395(8)
C27 C26 1.360(8)
C27 H27 0.9300
C3 C4 1.390(7)
F8 C34 1.295(10)
C6 C7 1.374(9)
C6 C5 1.381(10)
C6 H6 0.9300
C12 C11 1.397(7)
C12 H12 0.9300
C20 C19 1.372(8)
C20 H20 0.9300
F1 C15 1.338(9)
C11 C10 1.379(7)
C11 C15 1.478(8)
C24 C25 1.353(8)
C24 H24 0.9300
C18 C19 1.375(8)
C18 C22 1.498(8)
F3 C15 1.300(7)
C19 H19 0.9300
C39 C38 1.371(8)
C39 H39 0.9300
C38 C37 1.388(9)
C38 H38 0.9300
C7 H7 0.9300
C10 H10 0.9300
C4 C5 1.385(9)
C4 H4 0.9300
C37 C36 1.370(8)
C37 H37 0.9300
C26 C25 1.398(9)
C26 H26 0.9300
C25 H25 0.9300
F7 C34 1.274(10)
C32 C31 1.386(8)
C32 H32 0.9300
C36 H36 0.9300
C2 H2A 0.9600
C2 H2B 0.9600
C2 H2C 0.9600
C5 H5 0.9300
C31 H31 0.9300
C34 F9 1.369(11)
F5 C22 1.275(9)
C22 F4 1.267(8)
C22 F6 1.293(9)
